data_7249123
loop_
_publ_author_name
'Ocak, Samet'
'Braga, Dario'
'd'Agostino, Simone'

_publ_section_title
;
 Effect of supramolecular complexation of alkali hydrogenselenates with
 crown ethers and solid-solutions with their hydrogensulfate counterparts
 on the solid-to-solid phase transition behaviors
;
_journal_issue 33
_journal_name_full CrystEngComm
_journal_page_first 4525
_journal_page_last 4532
_journal_paper_doi 10.1039/D4CE00514G
_journal_volume 26
_journal_year 2024
_chemical_formula_moiety 'C12 H25 K O10 S0.5 Se0.5'
_chemical_formula_sum 'C12 H25 K O10 S0.5 Se0.5'
_chemical_formula_weight 423.93
_space_group_crystal_system monoclinic
_space_group_IT_number 14
_space_group_name_Hall '-P 2yn'
_space_group_name_H-M_alt 'P 1 21/n 1'
_atom_sites_solution_hydrogens mixed
_atom_sites_solution_primary dual
_audit_creation_date 2024-04-16
_audit_creation_method
;
Olex2 1.5
(compiled 2024.02.16 svn.r378c4104 for OlexSys, GUI svn.r6928)
;
_audit_update_record
;
2024-04-22 deposited with the CCDC.	2024-07-23 downloaded from the CCDC.
;
_cell_angle_alpha 90
_cell_angle_beta 99.684(7)
_cell_angle_gamma 90
_cell_formula_units_Z 4
_cell_length_a 10.3093(8)
_cell_length_b 8.5230(6)
_cell_length_c 21.5977(15)
_cell_measurement_reflns_used 956
_cell_measurement_temperature 295
_cell_measurement_theta_max 19.5320
_cell_measurement_theta_min 2.0720
_cell_volume 1870.7(2)
_computing_cell_refinement 'CrysAlisPro 1.171.43.117a (Rigaku OD, 2024)'
_computing_data_collection 'CrysAlisPro system (CCD 42.85a 64-bit (release 03-03-2023))'
_computing_data_reduction 'CrysAlisPro 1.171.43.117a (Rigaku OD, 2024)'
_computing_molecular_graphics 'Olex2 1.5 (Dolomanov et al., 2009)'
_computing_publication_material 'Olex2 1.5 (Dolomanov et al., 2009)'
_computing_structure_refinement 'SHELXL 2016/6 (Sheldrick, 2015)'
_computing_structure_solution 'SHELXT 2014/5 (Sheldrick, 2014)'
_diffrn_ambient_temperature 295
_diffrn_detector 'CCD plate'
_diffrn_detector_area_resol_mean 16.1385
_diffrn_detector_type Sapphire3
_diffrn_measured_fraction_theta_full 1.000
_diffrn_measured_fraction_theta_max 0.825
_diffrn_measurement_details
;
List of Runs (angles in degrees, time in seconds):

  # Type    Start    End  Width  t~exp~   \w     \q     \k     \f   Frames
#--------------------------------------------------------------------------
  1  \w    -51.00  15.00   1.00  125.00    --  -16.52 -19.00-120.00   66
  2  \w    -33.00  88.00   1.00  125.00    --   17.46   0.00 -30.00  121
  3  \w     63.00  90.00   1.00  125.00    --   17.46 178.00 150.00   27
;
_diffrn_measurement_device 'four-circle diffractometer'
_diffrn_measurement_device_type 'Xcalibur, Sapphire3'
_diffrn_measurement_method '\w scans'
_diffrn_orient_matrix_type 'CrysAlisPro convention (1999,Acta A55,543-557)'
_diffrn_orient_matrix_UB_11 -0.0555814000
_diffrn_orient_matrix_UB_12 0.0476209000
_diffrn_orient_matrix_UB_13 0.0019314000
_diffrn_orient_matrix_UB_21 0.0149722000
_diffrn_orient_matrix_UB_22 0.0473670000
_diffrn_orient_matrix_UB_23 -0.0248796000
_diffrn_orient_matrix_UB_31 -0.0395002000
_diffrn_orient_matrix_UB_32 -0.0490776000
_diffrn_orient_matrix_UB_33 -0.0220887000
_diffrn_radiation_monochromator graphite
_diffrn_radiation_probe x-ray
_diffrn_radiation_type 'Mo K\a'
_diffrn_radiation_wavelength 0.71073
_diffrn_reflns_av_R_equivalents 0.0719
_diffrn_reflns_av_unetI/netI 0.2040
_diffrn_reflns_Laue_measured_fraction_full 1.000
_diffrn_reflns_Laue_measured_fraction_max 0.825
_diffrn_reflns_limit_h_max 13
_diffrn_reflns_limit_h_min -13
_diffrn_reflns_limit_k_max 11
_diffrn_reflns_limit_k_min -8
_diffrn_reflns_limit_l_max 18
_diffrn_reflns_limit_l_min -29
_diffrn_reflns_number 8510
_diffrn_reflns_point_group_measured_fraction_full 1.000
_diffrn_reflns_point_group_measured_fraction_max 0.825
_diffrn_reflns_theta_full 25.000
_diffrn_reflns_theta_max 29.521
_diffrn_reflns_theta_min 2.070
_diffrn_source 'fine-focus sealed X-ray tube'
_diffrn_source_type 'Enhance (Mo) X-ray Source'
_exptl_absorpt_coefficient_mu 1.358
_exptl_absorpt_correction_T_max 1.00000
_exptl_absorpt_correction_T_min 0.96077
_exptl_absorpt_correction_type multi-scan
_exptl_absorpt_process_details
;
CrysAlisPro 1.171.43.117a (Rigaku Oxford Diffraction, 2024)
Empirical absorption correction using spherical harmonics,
implemented in SCALE3 ABSPACK scaling algorithm.
;
_exptl_crystal_colour 'clear light colourless'
_exptl_crystal_colour_lustre clear
_exptl_crystal_colour_modifier light
_exptl_crystal_colour_primary colourless
_exptl_crystal_density_diffrn 1.505
_exptl_crystal_description block
_exptl_crystal_F_000 884
_exptl_crystal_size_max 0.05
_exptl_crystal_size_mid 0.04
_exptl_crystal_size_min 0.03
_refine_diff_density_max 0.312
_refine_diff_density_min -0.214
_refine_diff_density_rms 0.060
_refine_ls_extinction_method none
_refine_ls_goodness_of_fit_ref 0.977
_refine_ls_hydrogen_treatment mixed
_refine_ls_matrix_type full
_refine_ls_number_parameters 268
_refine_ls_number_reflns 4312
_refine_ls_number_restraints 471
_refine_ls_restrained_S_all 0.953
_refine_ls_R_factor_all 0.2703
_refine_ls_R_factor_gt 0.0800
_refine_ls_shift/su_max 0.000
_refine_ls_shift/su_mean 0.000
_refine_ls_structure_factor_coef Fsqd
_refine_ls_weighting_details 'w=1/[\s^2^(Fo^2^)+(0.0375P)^2^] where P=(Fo^2^+2Fc^2^)/3'
_refine_ls_weighting_scheme calc
_refine_ls_wR_factor_gt 0.1083
_refine_ls_wR_factor_ref 0.1624
_reflns_Friedel_coverage 0.000
_reflns_number_gt 1396
_reflns_number_total 4312
_reflns_threshold_expression 'I > 2\s(I)'
_cod_data_source_file d4ce00514g2.cif
_cod_data_source_block K-Se-S_sol-sod
_cod_depositor_comments 'Adding full bibliography for 7249122--7249126.cif.'
_cod_original_formula_sum 'C12 H25 K O10 S0.50 Se0.50'
_cod_database_code 7249123
_shelx_shelxl_version_number 2016/6
_chemical_oxdiff_formula 'C12 O10 S0.5 Se0.5 K1 H25 '
_shelx_space_group_comment
;
The symmetry employed for this shelxl refinement is uniquely defined
by the following loop, which should always be used as a source of
symmetry information in preference to the above space-group names.
They are only intended as comments.
;
_shelx_estimated_absorpt_t_max 0.960
_shelx_estimated_absorpt_t_min 0.935
_olex2_refinement_description
;
1. Fixed Uiso
 At 1.2 times of:
  All C(H,H) groups
 At 1.5 times of:
  All O(H) groups
2. Restrained distances
 O006-H006
 0.85 with sigma of 0.01
 O11-H11
 0.85 with sigma of 0.01
 Se1-H006
 2.072321 with sigma of 0.02
 K002-H006
 3.612806 with sigma of 0.02
 S1-H11
 1.969188 with sigma of 0.02
 K002-H11
 3.688742 with sigma of 0.02
3. Rigid body (RIGU) restrains
 C1, H1A, H1B, C2, O6, H2A, H2B, O1, C12, K002, C3, C11, H12A, H12B, O5, O13,
 O3, O12, O006, O11, O4, O2, Se1, S1, H3A, H3B, C4, H11A, H11B, C10, C6, C7,
 H006, H11, C8, C9, C5, O8, O9, O7, O10, H4A, H4B, H10A, H10B, H6A, H6B, H7A,
 H7B, H8A, H8B, H9A, H9B, H5A, H5B
 with sigma for 1-2 distances of 0.004 and sigma for 1-3 distances of 0.004
4. Others
 Fixed Sof: O006(0.5) H006(0.5) O7(0.5) O8(0.5) O9(0.5) O10(0.5) O11(0.5)
 H11(0.5) O12(0.5) O13(0.5) S1(0.5) Se1(0.5)
5.a Secondary CH2 refined with riding coordinates:
 C1(H1A,H1B), C2(H2A,H2B), C3(H3A,H3B), C4(H4A,H4B), C5(H5A,H5B), C6(H6A,H6B),
 C7(H7A,H7B), C8(H8A,H8B), C9(H9A,H9B), C10(H10A,H10B), C11(H11A,H11B),
 C12(H12A,H12B)
;
_olex2_submission_special_instructions 'No special instructions were received'
_oxdiff_exptl_absorpt_empirical_details
;
Empirical correction (ABSPACK) includes:
- Absorption correction using spherical harmonics
- Frame scaling
;
_oxdiff_exptl_absorpt_empirical_full_max 1.084
_oxdiff_exptl_absorpt_empirical_full_min 0.938

loop_
_space_group_symop_operation_xyz
'x, y, z'
'-x+1/2, y+1/2, -z+1/2'
'-x, -y, -z'
'x-1/2, -y-1/2, z-1/2'

loop_
_atom_site_label
_atom_site_type_symbol
_atom_site_fract_x
_atom_site_fract_y
_atom_site_fract_z
_atom_site_U_iso_or_equiv
_atom_site_adp_type
_atom_site_occupancy
_atom_site_site_symmetry_order
_atom_site_calc_flag
_atom_site_refinement_flags_posn
_atom_site_refinement_flags_adp
_atom_site_refinement_flags_occupancy
_atom_site_disorder_assembly
_atom_site_disorder_group
C1 C 1.0078(8) 0.9496(10) 0.3572(4) 0.107(3) Uani 1 1 d . . . . .
H1A H 1.097633 0.968654 0.351233 0.129 Uiso 1 1 calc R U . . .
H1B H 0.994991 0.998068 0.396328 0.129 Uiso 1 1 calc R U . . .
C2 C 0.9129(9) 1.0175(10) 0.3033(4) 0.113(3) Uani 1 1 d . . . . .
H2A H 0.934481 1.126932 0.297915 0.136 Uiso 1 1 calc R U . . .
H2B H 0.921773 0.962226 0.264989 0.136 Uiso 1 1 calc R U . . .
C3 C 0.6937(10) 1.0825(10) 0.2649(3) 0.110(3) Uani 1 1 d . . . . .
H3A H 0.695766 1.034484 0.224375 0.132 Uiso 1 1 calc R U . . .
H3B H 0.714810 1.192918 0.262216 0.132 Uiso 1 1 calc R U . . .
C4 C 0.5615(10) 1.0641(12) 0.2821(4) 0.124(3) Uani 1 1 d . . . . .
H4A H 0.562398 1.105351 0.324071 0.149 Uiso 1 1 calc R U . . .
H4B H 0.498146 1.124295 0.253265 0.149 Uiso 1 1 calc R U . . .
C5 C 0.3948(9) 0.8959(11) 0.2963(4) 0.118(3) Uani 1 1 d . . . . .
H5A H 0.330792 0.951106 0.265957 0.141 Uiso 1 1 calc R U . . .
H5B H 0.392676 0.940329 0.337455 0.141 Uiso 1 1 calc R U . . .
C6 C 0.3612(8) 0.7300(12) 0.2963(4) 0.122(3) Uani 1 1 d . . . . .
H6A H 0.272941 0.717192 0.305614 0.147 Uiso 1 1 calc R U . . .
H6B H 0.363708 0.684917 0.255312 0.147 Uiso 1 1 calc R U . . .
C7 C 0.4136(9) 0.4943(13) 0.3500(5) 0.136(3) Uani 1 1 d . . . . .
H7A H 0.409297 0.435569 0.311252 0.163 Uiso 1 1 calc R U . . .
H7B H 0.328047 0.489468 0.362971 0.163 Uiso 1 1 calc R U . . .
C8 C 0.5148(11) 0.4264(12) 0.3992(4) 0.134(3) Uani 1 1 d . . . . .
H8A H 0.519382 0.487457 0.437384 0.161 Uiso 1 1 calc R U . . .
H8B H 0.489716 0.320188 0.408095 0.161 Uiso 1 1 calc R U . . .
C9 C 0.7314(10) 0.3377(10) 0.4257(4) 0.128(3) Uani 1 1 d . . . . .
H9A H 0.710196 0.226769 0.423677 0.153 Uiso 1 1 calc R U . . .
H9B H 0.730305 0.373995 0.468140 0.153 Uiso 1 1 calc R U . . .
C10 C 0.8618(11) 0.3627(11) 0.4092(4) 0.128(3) Uani 1 1 d . . . . .
H10A H 0.925619 0.299351 0.436495 0.154 Uiso 1 1 calc R U . . .
H10B H 0.861159 0.328608 0.366336 0.154 Uiso 1 1 calc R U . . .
C11 C 1.0332(9) 0.5403(12) 0.4080(4) 0.120(3) Uani 1 1 d . . . . .
H11A H 1.050138 0.496161 0.368779 0.144 Uiso 1 1 calc R U . . .
H11B H 1.091995 0.490756 0.442256 0.144 Uiso 1 1 calc R U . . .
C12 C 1.0555(8) 0.7109(12) 0.4089(4) 0.118(3) Uani 1 1 d . . . . .
H12A H 1.032973 0.754886 0.447170 0.142 Uiso 1 1 calc R U . . .
H12B H 1.147923 0.731862 0.408690 0.142 Uiso 1 1 calc R U . . .
K002 K 0.71218(14) 0.74822(18) 0.37870(6) 0.0653(5) Uani 1 1 d D . . . .
O1 O 0.7889(6) 1.0067(6) 0.3130(2) 0.0914(16) Uani 1 1 d . . . . .
O2 O 0.5248(6) 0.9154(7) 0.2805(2) 0.0956(16) Uani 1 1 d . . . . .
O3 O 0.4485(5) 0.6564(8) 0.3402(2) 0.1068(18) Uani 1 1 d . . . . .
O4 O 0.6344(6) 0.4243(6) 0.3816(2) 0.1008(17) Uani 1 1 d . . . . .
O5 O 0.8977(6) 0.5127(7) 0.4147(2) 0.0983(17) Uani 1 1 d . . . . .
O6 O 0.9826(5) 0.7798(7) 0.3590(2) 0.0957(16) Uani 1 1 d . . . . .
O006 O 0.588(3) 0.801(5) 0.4855(14) 0.076(6) Uani 0.5 1 d D . P A 1
H006 H 0.515(4) 0.811(15) 0.499(3) 0.114 Uiso 0.5 1 d D U P B 1
O7 O 0.753(2) 0.799(3) 0.5814(10) 0.115(7) Uani 0.5 1 d . . P A 2
O8 O 0.701(2) 0.846(3) 0.5921(9) 0.094(6) Uani 0.5 1 d . . P A 1
O9 O 0.649(2) 1.059(3) 0.5496(8) 0.101(6) Uani 0.5 1 d . . P A 1
O10 O 0.660(2) 1.088(2) 0.5231(8) 0.079(5) Uani 0.5 1 d . . P A 2
O11 O 0.573(3) 0.839(5) 0.4759(15) 0.086(8) Uani 0.5 1 d D . P A 2
H11 H 0.507(3) 0.873(16) 0.492(3) 0.129 Uiso 0.5 1 d D U P C 2
O12 O 0.801(2) 0.935(2) 0.4832(9) 0.090(6) Uani 0.5 1 d . . P A 1
O13 O 0.823(2) 0.874(3) 0.4994(9) 0.092(5) Uani 0.5 1 d . . P A 2
S1 S 0.694(2) 0.908(2) 0.5251(10) 0.065(4) Uani 0.5 1 d D . P A 2
Se1 Se 0.7022(9) 0.8984(10) 0.5268(4) 0.0699(18) Uani 0.5 1 d D . P A 1

loop_
_atom_site_aniso_label
_atom_site_aniso_U_11
_atom_site_aniso_U_22
_atom_site_aniso_U_33
_atom_site_aniso_U_23
_atom_site_aniso_U_13
_atom_site_aniso_U_12
C1 0.071(5) 0.117(6) 0.139(7) -0.065(6) 0.030(5) -0.039(5)
C2 0.123(6) 0.100(7) 0.126(7) -0.050(5) 0.050(5) -0.042(6)
C3 0.186(7) 0.070(6) 0.062(5) 0.017(5) -0.012(5) -0.026(6)
C4 0.173(8) 0.095(6) 0.089(6) 0.009(6) -0.024(6) 0.009(7)
C5 0.097(6) 0.139(7) 0.118(7) -0.015(7) 0.020(5) 0.042(6)
C6 0.069(6) 0.165(8) 0.135(8) -0.042(7) 0.019(5) 0.014(6)
C7 0.090(6) 0.164(8) 0.166(9) -0.015(7) 0.060(6) -0.059(6)
C8 0.177(8) 0.126(8) 0.110(7) -0.021(6) 0.053(6) -0.069(7)
C9 0.222(9) 0.085(6) 0.062(5) 0.033(5) -0.017(6) -0.041(7)
C10 0.207(8) 0.076(6) 0.088(6) 0.016(6) -0.014(7) 0.030(7)
C11 0.100(6) 0.164(8) 0.089(6) 0.004(7) -0.002(5) 0.062(6)
C12 0.066(5) 0.185(8) 0.101(6) -0.019(7) 0.007(4) 0.023(6)
K002 0.0657(11) 0.0661(11) 0.0653(9) 0.0002(9) 0.0149(7) -0.0020(8)
O1 0.117(4) 0.079(4) 0.085(3) -0.003(3) 0.035(3) -0.022(3)
O2 0.115(4) 0.084(4) 0.083(3) -0.007(3) 0.003(3) 0.018(4)
O3 0.074(4) 0.152(5) 0.095(4) -0.017(4) 0.017(3) -0.007(4)
O4 0.141(5) 0.088(4) 0.074(3) 0.006(3) 0.019(3) -0.040(4)
O5 0.126(4) 0.084(4) 0.077(3) -0.008(3) -0.006(3) 0.021(4)
O6 0.071(3) 0.130(5) 0.081(3) -0.036(4) 0.000(3) -0.006(3)
O006 0.063(9) 0.085(15) 0.080(8) -0.004(9) 0.011(7) -0.006(8)
O7 0.076(13) 0.147(17) 0.116(11) 0.060(13) -0.002(8) -0.014(9)
O8 0.105(17) 0.108(12) 0.077(6) -0.020(7) 0.036(8) -0.035(10)
O9 0.091(12) 0.116(11) 0.090(13) -0.046(9) -0.004(9) 0.021(11)
O10 0.086(9) 0.067(6) 0.086(13) 0.021(7) 0.023(10) -0.035(6)
O11 0.065(8) 0.094(18) 0.095(11) -0.025(12) 0.002(7) -0.002(9)
O12 0.093(12) 0.092(13) 0.096(10) -0.009(8) 0.044(9) -0.016(8)
O13 0.066(7) 0.126(16) 0.086(9) -0.012(9) 0.016(7) -0.010(9)
S1 0.062(8) 0.071(7) 0.066(7) 0.013(6) 0.018(5) -0.037(5)
Se1 0.061(3) 0.081(4) 0.069(3) -0.021(3) 0.013(2) -0.008(2)

loop_
_atom_type_symbol
_atom_type_description
_atom_type_scat_dispersion_real
_atom_type_scat_dispersion_imag
_atom_type_scat_source
C C 0.0033 0.0016 'International Tables Vol C Tables 4.2.6.8 and 6.1.1.4'
H H 0.0000 0.0000 'International Tables Vol C Tables 4.2.6.8 and 6.1.1.4'
K K 0.2009 0.2494 'International Tables Vol C Tables 4.2.6.8 and 6.1.1.4'
O O 0.0106 0.0060 'International Tables Vol C Tables 4.2.6.8 and 6.1.1.4'
S S 0.1246 0.1234 'International Tables Vol C Tables 4.2.6.8 and 6.1.1.4'
Se Se -0.0929 2.2259 'International Tables Vol C Tables 4.2.6.8 and 6.1.1.4'

loop_
_geom_angle_atom_site_label_1
_geom_angle_atom_site_label_2
_geom_angle_atom_site_label_3
_geom_angle
_geom_angle_site_symmetry_1
_geom_angle_site_symmetry_3
_geom_angle_publ_flag
H1A C1 H1B 108.5 . . ?
C2 C1 H1A 110.2 . . ?
C2 C1 H1B 110.2 . . ?
O6 C1 H1A 110.2 . . ?
O6 C1 H1B 110.2 . . ?
O6 C1 C2 107.7(6) . . ?
C1 C2 H2A 109.3 . . ?
C1 C2 H2B 109.3 . . ?
H2A C2 H2B 108.0 . . ?
O1 C2 C1 111.6(8) . . ?
O1 C2 H2A 109.3 . . ?
O1 C2 H2B 109.3 . . ?
H3A C3 H3B 108.4 . . ?
C4 C3 H3A 110.1 . . ?
C4 C3 H3B 110.1 . . ?
O1 C3 H3A 110.1 . . ?
O1 C3 H3B 110.1 . . ?
O1 C3 C4 108.2(7) . . ?
C3 C4 H4A 109.3 . . ?
C3 C4 H4B 109.3 . . ?
H4A C4 H4B 108.0 . . ?
O2 C4 C3 111.4(10) . . ?
O2 C4 H4A 109.3 . . ?
O2 C4 H4B 109.3 . . ?
H5A C5 H5B 108.2 . . ?
C6 C5 H5A 109.7 . . ?
C6 C5 H5B 109.7 . . ?
O2 C5 H5A 109.7 . . ?
O2 C5 H5B 109.7 . . ?
O2 C5 C6 110.0(8) . . ?
C5 C6 H6A 109.9 . . ?
C5 C6 H6B 109.9 . . ?
H6A C6 H6B 108.3 . . ?
O3 C6 C5 108.8(8) . . ?
O3 C6 H6A 109.9 . . ?
O3 C6 H6B 109.9 . . ?
H7A C7 H7B 108.4 . . ?
C8 C7 H7A 110.0 . . ?
C8 C7 H7B 110.0 . . ?
O3 C7 H7A 110.0 . . ?
O3 C7 H7B 110.0 . . ?
O3 C7 C8 108.4(8) . . ?
C7 C8 H8A 109.2 . . ?
C7 C8 H8B 109.2 . . ?
C7 C8 K002 87.6(6) . . ?
H8A C8 H8B 107.9 . . ?
K002 C8 H8A 74.9 . . ?
K002 C8 H8B 160.1 . . ?
O4 C8 C7 111.8(8) . . ?
O4 C8 H8A 109.2 . . ?
O4 C8 H8B 109.2 . . ?
O4 C8 K002 52.8(4) . . ?
H9A C9 H9B 108.3 . . ?
C10 C9 H9A 109.9 . . ?
C10 C9 H9B 109.9 . . ?
O4 C9 H9A 109.9 . . ?
O4 C9 H9B 109.9 . . ?
O4 C9 C10 109.0(7) . . ?
C9 C10 H10A 109.3 . . ?
C9 C10 H10B 109.3 . . ?
H10A C10 H10B 107.9 . . ?
O5 C10 C9 111.8(9) . . ?
O5 C10 H10A 109.3 . . ?
O5 C10 H10B 109.3 . . ?
H11A C11 H11B 108.4 . . ?
C12 C11 H11A 110.1 . . ?
C12 C11 H11B 110.1 . . ?
O5 C11 H11A 110.1 . . ?
O5 C11 H11B 110.1 . . ?
O5 C11 C12 108.1(7) . . ?
C11 C12 H12A 109.5 . . ?
C11 C12 H12B 109.5 . . ?
C11 C12 K002 86.3(5) . . ?
H12A C12 H12B 108.1 . . ?
K002 C12 H12A 75.2 . . ?
K002 C12 H12B 160.8 . . ?
O6 C12 C11 110.9(8) . . ?
O6 C12 H12A 109.5 . . ?
O6 C12 H12B 109.5 . . ?
O6 C12 K002 53.0(4) . . ?
O1 K002 O2 57.90(17) . . ?
O1 K002 O3 114.15(19) . . ?
O1 K002 O4 150.18(14) . . ?
O1 K002 O6 59.57(17) . . ?
O1 K002 O006 119.2(8) . . ?
O1 K002 O11 112.4(8) . . ?
O1 K002 O13 93.6(4) . . ?
O1 K002 S1 102.4(3) . . ?
O1 K002 Se1 103.38(17) . . ?
O2 K002 S1 109.4(4) . . ?
O2 K002 Se1 111.4(2) . . ?
O3 K002 O2 56.30(19) . . ?
O3 K002 O4 58.77(19) . . ?
O3 K002 O6 152.33(15) . . ?
O3 K002 O006 74.9(6) . . ?
O3 K002 O11 73.2(7) . . ?
O3 K002 O13 126.1(5) . . ?
O3 K002 S1 100.3(3) . . ?
O3 K002 Se1 101.42(18) . . ?
O4 K002 O2 108.94(17) . . ?
O4 K002 O6 111.72(18) . . ?
O4 K002 S1 107.3(3) . . ?
O4 K002 Se1 106.43(16) . . ?
O5 K002 O1 117.88(19) . . ?
O5 K002 O2 150.90(15) . . ?
O5 K002 O3 117.7(2) . . ?
O5 K002 O4 58.97(18) . . ?
O5 K002 O6 58.52(19) . . ?
O5 K002 O006 105.5(7) . . ?
O5 K002 O11 113.4(8) . . ?
O5 K002 O13 82.3(4) . . ?
O5 K002 S1 99.7(4) . . ?
O5 K002 Se1 97.7(2) . . ?
O6 K002 O2 112.00(18) . . ?
O6 K002 S1 107.4(3) . . ?
O6 K002 Se1 106.25(17) . . ?
O006 K002 O2 100.0(7) . . ?
O006 K002 O4 88.2(8) . . ?
O006 K002 O6 132.6(6) . . ?
O006 K002 Se1 27.0(7) . . ?
O11 K002 O2 92.7(7) . . ?
O11 K002 O4 93.9(8) . . ?
O11 K002 O6 134.5(7) . . ?
O11 K002 O13 53.3(8) . . ?
O11 K002 S1 27.2(7) . . ?
O12 K002 O1 83.1(4) . . ?
O12 K002 O2 112.8(4) . . ?
O12 K002 O3 124.4(5) . . ?
O12 K002 O4 125.8(4) . . ?
O12 K002 O5 94.0(4) . . ?
O12 K002 O6 82.8(5) . . ?
O12 K002 O006 52.2(8) . . ?
O12 K002 Se1 25.5(5) . . ?
O13 K002 O2 125.4(4) . . ?
O13 K002 O4 114.1(4) . . ?
O13 K002 O6 81.5(5) . . ?
O13 K002 S1 26.3(6) . . ?
C2 O1 C3 113.9(7) . . ?
C2 O1 K002 119.6(5) . . ?
C3 O1 K002 119.8(5) . . ?
C4 O2 C5 112.1(8) . . ?
C4 O2 K002 106.9(5) . . ?
C5 O2 K002 107.0(5) . . ?
C6 O3 C7 113.1(8) . . ?
C6 O3 K002 125.1(6) . . ?
C7 O3 K002 118.2(5) . . ?
C8 O4 C9 112.4(7) . . ?
C8 O4 K002 105.3(6) . . ?
C9 O4 K002 109.7(4) . . ?
C10 O5 C11 114.0(8) . . ?
C10 O5 K002 119.9(6) . . ?
C11 O5 K002 118.9(5) . . ?
C1 O6 K002 105.9(4) . . ?
C12 O6 C1 112.0(7) . . ?
C12 O6 K002 105.3(5) . . ?
K002 O006 H006 146(4) . . ?
Se1 O006 K002 98.2(12) . . ?
Se1 O006 H006 112(3) . . ?
K002 O11 H11 156(5) . . ?
S1 O11 K002 99.0(14) . . ?
S1 O11 H11 101(3) . . ?
Se1 O12 K002 102.8(13) . . ?
S1 O13 K002 99.2(14) . . ?
O7 S1 K002 113.4(13) . . ?
O7 S1 O11 117(2) . . ?
O10 S1 K002 113.8(11) . . ?
O10 S1 O7 130.9(19) . . ?
O10 S1 O11 101(2) . . ?
O11 S1 K002 53.9(11) . . ?
O13 S1 K002 54.6(11) . . ?
O13 S1 O7 85.4(16) . . ?
O13 S1 O10 111.8(13) . . ?
O13 S1 O11 108.1(19) . . ?
O006 Se1 K002 54.8(9) . . ?
O8 Se1 K002 140.6(9) . . ?
O8 Se1 O006 104.4(16) . . ?
O8 Se1 O9 84.6(10) . . ?
O8 Se1 O12 139.6(13) . . ?
O9 Se1 K002 132.4(8) . . ?
O9 Se1 O006 111.4(15) . . ?
O12 Se1 K002 51.8(10) . . ?
O12 Se1 O006 105.7(15) . . ?
O12 Se1 O9 108.4(11) . . ?

loop_
_geom_bond_atom_site_label_1
_geom_bond_atom_site_label_2
_geom_bond_distance
_geom_bond_site_symmetry_2
_geom_bond_publ_flag
C1 H1A 0.9700 . ?
C1 H1B 0.9700 . ?
C1 C2 1.504(10) . ?
C1 O6 1.472(9) . ?
C2 H2A 0.9700 . ?
C2 H2B 0.9700 . ?
C2 O1 1.334(8) . ?
C3 H3A 0.9700 . ?
C3 H3B 0.9700 . ?
C3 C4 1.481(11) . ?
C3 O1 1.455(8) . ?
C4 H4A 0.9700 . ?
C4 H4B 0.9700 . ?
C4 O2 1.321(9) . ?
C5 H5A 0.9700 . ?
C5 H5B 0.9700 . ?
C5 C6 1.456(10) . ?
C5 O2 1.447(9) . ?
C6 H6A 0.9700 . ?
C6 H6B 0.9700 . ?
C6 O3 1.347(9) . ?
C7 H7A 0.9700 . ?
C7 H7B 0.9700 . ?
C7 C8 1.476(11) . ?
C7 O3 1.451(10) . ?
C8 H8A 0.9700 . ?
C8 H8B 0.9700 . ?
C8 K002 3.487(10) . ?
C8 O4 1.350(10) . ?
C9 H9A 0.9700 . ?
C9 H9B 0.9700 . ?
C9 C10 1.462(12) . ?
C9 O4 1.459(9) . ?
C10 H10A 0.9700 . ?
C10 H10B 0.9700 . ?
C10 O5 1.331(9) . ?
C11 H11A 0.9700 . ?
C11 H11B 0.9700 . ?
C11 C12 1.472(11) . ?
C11 O5 1.447(9) . ?
C12 H12A 0.9700 . ?
C12 H12B 0.9700 . ?
C12 K002 3.504(8) . ?
C12 O6 1.342(9) . ?
K002 O1 2.805(5) . ?
K002 O2 2.981(5) . ?
K002 O3 2.817(5) . ?
K002 O4 2.878(5) . ?
K002 O5 2.792(5) . ?
K002 O6 2.902(5) . ?
K002 O006 2.86(3) . ?
K002 O11 2.84(3) . ?
K002 O12 2.79(2) . ?
K002 O13 2.87(2) . ?
K002 S1 3.48(2) . ?
K002 Se1 3.462(9) . ?
O006 H006 0.853(10) . ?
O006 Se1 1.59(3) . ?
O7 S1 1.57(3) . ?
O8 Se1 1.48(2) . ?
O9 Se1 1.58(2) . ?
O10 S1 1.57(3) . ?
O11 H11 0.860(10) . ?
O11 S1 1.61(4) . ?
O12 Se1 1.53(2) . ?
O13 S1 1.56(3) . ?

loop_
_geom_torsion_atom_site_label_1
_geom_torsion_atom_site_label_2
_geom_torsion_atom_site_label_3
_geom_torsion_atom_site_label_4
_geom_torsion
_geom_torsion_site_symmetry_1
_geom_torsion_site_symmetry_2
_geom_torsion_site_symmetry_3
_geom_torsion_site_symmetry_4
_geom_torsion_publ_flag
C1 C2 O1 C3 175.1(6) . . . . ?
C1 C2 O1 K002 -33.7(8) . . . . ?
C2 C1 O6 C12 -174.8(7) . . . . ?
C2 C1 O6 K002 -60.6(7) . . . . ?
C3 C4 O2 C5 -179.2(7) . . . . ?
C3 C4 O2 K002 64.0(8) . . . . ?
C4 C3 O1 C2 -178.9(7) . . . . ?
C4 C3 O1 K002 29.9(9) . . . . ?
C5 C6 O3 C7 172.2(8) . . . . ?
C5 C6 O3 K002 -29.6(10) . . . . ?
C6 C5 O2 C4 -177.7(8) . . . . ?
C6 C5 O2 K002 -60.8(8) . . . . ?
C7 C8 O4 C9 -171.8(8) . . . . ?
C7 C8 O4 K002 68.8(8) . . . . ?
C8 C7 O3 C6 -179.5(8) . . . . ?
C8 C7 O3 K002 20.7(10) . . . . ?
C9 C10 O5 C11 171.4(7) . . . . ?
C9 C10 O5 K002 -38.7(10) . . . . ?
C10 C9 O4 C8 -170.7(8) . . . . ?
C10 C9 O4 K002 -53.9(9) . . . . ?
C11 C12 O6 C1 -177.3(7) . . . . ?
C11 C12 O6 K002 68.1(8) . . . . ?
C12 C11 O5 C10 174.5(8) . . . . ?
C12 C11 O5 K002 24.3(9) . . . . ?
K002 C8 O4 C9 119.4(6) . . . . ?
K002 C12 O6 C1 114.6(6) . . . . ?
K002 O006 Se1 O8 -142.7(11) . . . . ?
K002 O006 Se1 O9 127.5(10) . . . . ?
K002 O006 Se1 O12 10.0(16) . . . . ?
K002 O11 S1 O7 -100.5(17) . . . . ?
K002 O11 S1 O10 111.2(14) . . . . ?
K002 O11 S1 O13 -6(2) . . . . ?
K002 O12 Se1 O006 -10.4(16) . . . . ?
K002 O12 Se1 O8 126.3(18) . . . . ?
K002 O12 Se1 O9 -129.9(10) . . . . ?
K002 O13 S1 O7 123.1(13) . . . . ?
K002 O13 S1 O10 -104.4(16) . . . . ?
K002 O13 S1 O11 6(2) . . . . ?
O1 C3 C4 O2 -65.6(9) . . . . ?
O2 C5 C6 O3 61.4(10) . . . . ?
O3 C7 C8 K002 -14.6(7) . . . . ?
O3 C7 C8 O4 -62.6(11) . . . . ?
O4 C9 C10 O5 63.0(10) . . . . ?
O5 C11 C12 K002 -16.8(6) . . . . ?
O5 C11 C12 O6 -64.7(10) . . . . ?
O6 C1 C2 O1 65.8(9) . . . . ?
